data_4312768
loop_
_publ_author_name
'Bangbo Yan'
'Huajun Zhou'
'Abdessadek Lachgar'

_publ_contact_author_address
;
    Department of Chemistry, 
    Wake Forest University, 
    Winston-Salem, NC 27109
;
_publ_contact_author_email lachgar@wfu.edu
_publ_contact_author_fax '(336) 758-4656'
_publ_contact_author_name 'Abdessadek Lachgar'
_publ_contact_author_phone '(336) 758-4676'
_publ_section_title
;
 Octahedral Niobium Chloride Clusters as Building Blocks of Templated
 Prussian Blue Framework Analogues
;
_journal_name_full 'Inorganic Chemistry'
_journal_page_first 8818
_journal_page_last 8822
_journal_paper_doi 10.1021/ic034514l
_journal_volume 42
_journal_year 2003
_chemical_formula_sum 'C14 H24 Cl12 Mn N8 Nb6'
_chemical_formula_weight 1342.21
_chemical_name_systematic
; 
 ? 
;
_space_group_IT_number 225
_symmetry_cell_setting cubic
_symmetry_space_group_name_Hall '-F 4 2 3'
_symmetry_space_group_name_H-M 'F m -3 m'
_atom_sites_solution_hydrogens geom
_atom_sites_solution_primary direct
_atom_sites_solution_secondary difmap
_audit_creation_method SHELXL-97
_cell_angle_alpha 90.00
_cell_angle_beta 90.00
_cell_angle_gamma 90.00
_cell_formula_units_Z 4
_cell_length_a 15.513(4)
_cell_length_b 15.513(4)
_cell_length_c 15.513(4)
_cell_measurement_reflns_used 13
_cell_measurement_temperature 293(2)
_cell_measurement_theta_max 7.91
_cell_measurement_theta_min 2.27
_cell_volume 3733.3(17)
_computing_cell_refinement 'Bruker XSCANS'
_computing_data_collection 'Bruker XSCANS'
_computing_data_reduction 'Bruker SHELXTL'
_computing_molecular_graphics 'Bruker SHELXTL'
_computing_publication_material 'Bruker SHELXTL'
_computing_structure_refinement 'SHELXL-97 (Sheldrick, 1997)'
_computing_structure_solution 'SHELXS-97 (Sheldrick, 1990)'
_diffrn_ambient_temperature 293(2)
_diffrn_measured_fraction_theta_full 0.977
_diffrn_measured_fraction_theta_max 0.977
_diffrn_measurement_device_type 'Bruker P4'
_diffrn_measurement_method '2\q/\w scans'
_diffrn_radiation_monochromator graphite
_diffrn_radiation_source 'fine-focus sealed tube'
_diffrn_radiation_type MoK\a
_diffrn_radiation_wavelength 0.71073
_diffrn_reflns_av_R_equivalents 0.1305
_diffrn_reflns_av_sigmaI/netI 0.0690
_diffrn_reflns_limit_h_max 18
_diffrn_reflns_limit_h_min -1
_diffrn_reflns_limit_k_max 18
_diffrn_reflns_limit_k_min -1
_diffrn_reflns_limit_l_max 18
_diffrn_reflns_limit_l_min -1
_diffrn_reflns_number 1168
_diffrn_reflns_theta_full 25.26
_diffrn_reflns_theta_max 25.26
_diffrn_reflns_theta_min 2.27
_diffrn_standards_interval_count 97
_diffrn_standards_number 3
_exptl_absorpt_coefficient_mu 2.986
_exptl_absorpt_correction_T_max 0.8635
_exptl_absorpt_correction_T_min 0.7771
_exptl_absorpt_correction_type empirical
_exptl_crystal_colour black
_exptl_crystal_density_diffrn 2.388
_exptl_crystal_density_method 'not measured'
_exptl_crystal_description cubic
_exptl_crystal_F_000 2556
_exptl_crystal_size_max 0.10
_exptl_crystal_size_mid 0.10
_exptl_crystal_size_min 0.10
_refine_diff_density_max 1.008
_refine_diff_density_min -1.221
_refine_diff_density_rms 0.212
_refine_ls_extinction_method none
_refine_ls_goodness_of_fit_ref 1.117
_refine_ls_hydrogen_treatment mixed
_refine_ls_matrix_type full
_refine_ls_number_parameters 19
_refine_ls_number_reflns 212
_refine_ls_number_restraints 0
_refine_ls_restrained_S_all 1.117
_refine_ls_R_factor_all 0.0778
_refine_ls_R_factor_gt 0.0464
_refine_ls_shift/su_max 0.000
_refine_ls_shift/su_mean 0.000
_refine_ls_structure_factor_coef Fsqd
_refine_ls_weighting_details 'calc w=1/[\s^2^(Fo^2^)+(0.0218P)^2^+0.0000P] where P=(Fo^2^+2Fc^2^)/3'
_refine_ls_weighting_scheme calc
_refine_ls_wR_factor_gt 0.0733
_refine_ls_wR_factor_ref 0.0805
_reflns_number_gt 155
_reflns_number_total 212
_reflns_threshold_expression >2sigma(I)
_cod_data_source_file ic034514lsi20030514_053953_3.cif
_cod_data_source_block 3
_cod_depositor_comments
;
The following automatic conversions were performed:

'_symmetry_cell_setting' value 'Cubic' changed to 'cubic' according
to the built-in table from CIF Core dictionary named 'cif_core.dic'
version 2.4.1 from 2010-06-29.

Automatic conversion script
Id: cif_fix_values 1646 2011-03-28 12:23:43Z adriana 
;
_cod_original_cell_volume 3733.2(16)
_cod_database_code 4312768

loop_
_symmetry_equiv_pos_as_xyz
'x, y, z'
'-x, -y, z'
'-x, y, -z'
'x, -y, -z'
'z, x, y'
'z, -x, -y'
'-z, -x, y'
'-z, x, -y'
'y, z, x'
'-y, z, -x'
'y, -z, -x'
'-y, -z, x'
'y, x, -z'
'-y, -x, -z'
'y, -x, z'
'-y, x, z'
'x, z, -y'
'-x, z, y'
'-x, -z, -y'
'x, -z, y'
'z, y, -x'
'z, -y, x'
'-z, y, x'
'-z, -y, -x'
'x, y+1/2, z+1/2'
'-x, -y+1/2, z+1/2'
'-x, y+1/2, -z+1/2'
'x, -y+1/2, -z+1/2'
'z, x+1/2, y+1/2'
'z, -x+1/2, -y+1/2'
'-z, -x+1/2, y+1/2'
'-z, x+1/2, -y+1/2'
'y, z+1/2, x+1/2'
'-y, z+1/2, -x+1/2'
'y, -z+1/2, -x+1/2'
'-y, -z+1/2, x+1/2'
'y, x+1/2, -z+1/2'
'-y, -x+1/2, -z+1/2'
'y, -x+1/2, z+1/2'
'-y, x+1/2, z+1/2'
'x, z+1/2, -y+1/2'
'-x, z+1/2, y+1/2'
'-x, -z+1/2, -y+1/2'
'x, -z+1/2, y+1/2'
'z, y+1/2, -x+1/2'
'z, -y+1/2, x+1/2'
'-z, y+1/2, x+1/2'
'-z, -y+1/2, -x+1/2'
'x+1/2, y, z+1/2'
'-x+1/2, -y, z+1/2'
'-x+1/2, y, -z+1/2'
'x+1/2, -y, -z+1/2'
'z+1/2, x, y+1/2'
'z+1/2, -x, -y+1/2'
'-z+1/2, -x, y+1/2'
'-z+1/2, x, -y+1/2'
'y+1/2, z, x+1/2'
'-y+1/2, z, -x+1/2'
'y+1/2, -z, -x+1/2'
'-y+1/2, -z, x+1/2'
'y+1/2, x, -z+1/2'
'-y+1/2, -x, -z+1/2'
'y+1/2, -x, z+1/2'
'-y+1/2, x, z+1/2'
'x+1/2, z, -y+1/2'
'-x+1/2, z, y+1/2'
'-x+1/2, -z, -y+1/2'
'x+1/2, -z, y+1/2'
'z+1/2, y, -x+1/2'
'z+1/2, -y, x+1/2'
'-z+1/2, y, x+1/2'
'-z+1/2, -y, -x+1/2'
'x+1/2, y+1/2, z'
'-x+1/2, -y+1/2, z'
'-x+1/2, y+1/2, -z'
'x+1/2, -y+1/2, -z'
'z+1/2, x+1/2, y'
'z+1/2, -x+1/2, -y'
'-z+1/2, -x+1/2, y'
'-z+1/2, x+1/2, -y'
'y+1/2, z+1/2, x'
'-y+1/2, z+1/2, -x'
'y+1/2, -z+1/2, -x'
'-y+1/2, -z+1/2, x'
'y+1/2, x+1/2, -z'
'-y+1/2, -x+1/2, -z'
'y+1/2, -x+1/2, z'
'-y+1/2, x+1/2, z'
'x+1/2, z+1/2, -y'
'-x+1/2, z+1/2, y'
'-x+1/2, -z+1/2, -y'
'x+1/2, -z+1/2, y'
'z+1/2, y+1/2, -x'
'z+1/2, -y+1/2, x'
'-z+1/2, y+1/2, x'
'-z+1/2, -y+1/2, -x'
'-x, -y, -z'
'x, y, -z'
'x, -y, z'
'-x, y, z'
'-z, -x, -y'
'-z, x, y'
'z, x, -y'
'z, -x, y'
'-y, -z, -x'
'y, -z, x'
'-y, z, x'
'y, z, -x'
'-y, -x, z'
'y, x, z'
'-y, x, -z'
'y, -x, -z'
'-x, -z, y'
'x, -z, -y'
'x, z, y'
'-x, z, -y'
'-z, -y, x'
'-z, y, -x'
'z, -y, -x'
'z, y, x'
'-x, -y+1/2, -z+1/2'
'x, y+1/2, -z+1/2'
'x, -y+1/2, z+1/2'
'-x, y+1/2, z+1/2'
'-z, -x+1/2, -y+1/2'
'-z, x+1/2, y+1/2'
'z, x+1/2, -y+1/2'
'z, -x+1/2, y+1/2'
'-y, -z+1/2, -x+1/2'
'y, -z+1/2, x+1/2'
'-y, z+1/2, x+1/2'
'y, z+1/2, -x+1/2'
'-y, -x+1/2, z+1/2'
'y, x+1/2, z+1/2'
'-y, x+1/2, -z+1/2'
'y, -x+1/2, -z+1/2'
'-x, -z+1/2, y+1/2'
'x, -z+1/2, -y+1/2'
'x, z+1/2, y+1/2'
'-x, z+1/2, -y+1/2'
'-z, -y+1/2, x+1/2'
'-z, y+1/2, -x+1/2'
'z, -y+1/2, -x+1/2'
'z, y+1/2, x+1/2'
'-x+1/2, -y, -z+1/2'
'x+1/2, y, -z+1/2'
'x+1/2, -y, z+1/2'
'-x+1/2, y, z+1/2'
'-z+1/2, -x, -y+1/2'
'-z+1/2, x, y+1/2'
'z+1/2, x, -y+1/2'
'z+1/2, -x, y+1/2'
'-y+1/2, -z, -x+1/2'
'y+1/2, -z, x+1/2'
'-y+1/2, z, x+1/2'
'y+1/2, z, -x+1/2'
'-y+1/2, -x, z+1/2'
'y+1/2, x, z+1/2'
'-y+1/2, x, -z+1/2'
'y+1/2, -x, -z+1/2'
'-x+1/2, -z, y+1/2'
'x+1/2, -z, -y+1/2'
'x+1/2, z, y+1/2'
'-x+1/2, z, -y+1/2'
'-z+1/2, -y, x+1/2'
'-z+1/2, y, -x+1/2'
'z+1/2, -y, -x+1/2'
'z+1/2, y, x+1/2'
'-x+1/2, -y+1/2, -z'
'x+1/2, y+1/2, -z'
'x+1/2, -y+1/2, z'
'-x+1/2, y+1/2, z'
'-z+1/2, -x+1/2, -y'
'-z+1/2, x+1/2, y'
'z+1/2, x+1/2, -y'
'z+1/2, -x+1/2, y'
'-y+1/2, -z+1/2, -x'
'y+1/2, -z+1/2, x'
'-y+1/2, z+1/2, x'
'y+1/2, z+1/2, -x'
'-y+1/2, -x+1/2, z'
'y+1/2, x+1/2, z'
'-y+1/2, x+1/2, -z'
'y+1/2, -x+1/2, -z'
'-x+1/2, -z+1/2, y'
'x+1/2, -z+1/2, -y'
'x+1/2, z+1/2, y'
'-x+1/2, z+1/2, -y'
'-z+1/2, -y+1/2, x'
'-z+1/2, y+1/2, -x'
'z+1/2, -y+1/2, -x'
'z+1/2, y+1/2, x'

loop_
_atom_site_label
_atom_site_type_symbol
_atom_site_fract_x
_atom_site_fract_y
_atom_site_fract_z
_atom_site_U_iso_or_equiv
_atom_site_adp_type
_atom_site_occupancy
_atom_site_symmetry_multiplicity
_atom_site_calc_flag
_atom_site_refinement_flags
_atom_site_disorder_assembly
_atom_site_disorder_group
Nb1 Nb 0.13396(13) 0.5000 0.0000 0.0150(5) Uani 1 8 d S . .
Mn2 Mn 0.5000 0.5000 0.0000 0.0117(18) Uani 1 48 d S . .
Cl3 Cl 0.15736(15) 0.5000 -0.15736(15) 0.0220(10) Uani 1 4 d S . .
C1 C 0.2804(15) 0.5000 0.0000 0.033(7) Uani 1 8 d S . .
N1 N 0.3553(14) 0.5000 0.0000 0.038(5) Uani 1 8 d S . .
C2 C 0.1958(6) 0.1958(6) 0.1958(6) 0.034(5) Uani 1 6 d S . .
H1 H 0.1519 0.2110 0.1519 0.041 Uiso 1 2 d SR . .
N2 N 0.2500 0.2500 0.2500 0.031(9) Uani 1 24 d S . .

loop_
_atom_site_aniso_label
_atom_site_aniso_U_11
_atom_site_aniso_U_22
_atom_site_aniso_U_33
_atom_site_aniso_U_23
_atom_site_aniso_U_13
_atom_site_aniso_U_12
Nb1 0.0153(12) 0.0149(7) 0.0149(7) 0.000 0.000 0.000
Mn2 0.0117(18) 0.0117(18) 0.0117(18) 0.000 0.000 0.000
Cl3 0.0183(12) 0.029(2) 0.0183(12) 0.000 0.0034(14) 0.000
C1 0.013(13) 0.042(11) 0.042(11) 0.000 0.000 0.000
N1 0.041(16) 0.037(8) 0.037(8) 0.000 0.000 0.000
C2 0.034(5) 0.034(5) 0.034(5) -0.012(5) -0.012(5) -0.012(5)
N2 0.031(9) 0.031(9) 0.031(9) 0.000 0.000 0.000

loop_
_atom_type_symbol
_atom_type_description
_atom_type_scat_dispersion_real
_atom_type_scat_dispersion_imag
_atom_type_scat_source
C C 0.0033 0.0016 'International Tables Vol C Tables 4.2.6.8 and 6.1.1.4'
H H 0.0000 0.0000 'International Tables Vol C Tables 4.2.6.8 and 6.1.1.4'
N N 0.0061 0.0033 'International Tables Vol C Tables 4.2.6.8 and 6.1.1.4'
Cl Cl 0.1484 0.1585 'International Tables Vol C Tables 4.2.6.8 and 6.1.1.4'
Mn Mn 0.3368 0.7283 'International Tables Vol C Tables 4.2.6.8 and 6.1.1.4'
Nb Nb -2.0727 0.6215 'International Tables Vol C Tables 4.2.6.8 and 6.1.1.4'

loop_
_geom_angle_atom_site_label_1
_geom_angle_atom_site_label_2
_geom_angle_atom_site_label_3
_geom_angle
_geom_angle_site_symmetry_1
_geom_angle_site_symmetry_3
_geom_angle_publ_flag
C1 Nb1 Cl3 81.54(6) . 126_554 ?
C1 Nb1 Cl3 81.54(6) . 98 ?
Cl3 Nb1 Cl3 88.761(18) 126_554 98 ?
C1 Nb1 Cl3 81.54(6) . . ?
Cl3 Nb1 Cl3 88.761(18) 126_554 . ?
Cl3 Nb1 Cl3 163.09(13) 98 . ?
C1 Nb1 Cl3 81.54(6) . 125 ?
Cl3 Nb1 Cl3 163.09(13) 126_554 125 ?
Cl3 Nb1 Cl3 88.761(18) 98 125 ?
Cl3 Nb1 Cl3 88.761(18) . 125 ?
C1 Nb1 Nb1 135.0 . 125 ?
Cl3 Nb1 Nb1 143.46(6) 126_554 125 ?
Cl3 Nb1 Nb1 95.97(4) 98 125 ?
Cl3 Nb1 Nb1 95.97(4) . 125 ?
Cl3 Nb1 Nb1 53.46(6) 125 125 ?
C1 Nb1 Nb1 135.0 . 177 ?
Cl3 Nb1 Nb1 95.97(4) 126_554 177 ?
Cl3 Nb1 Nb1 143.46(6) 98 177 ?
Cl3 Nb1 Nb1 53.46(6) . 177 ?
Cl3 Nb1 Nb1 95.97(4) 125 177 ?
Nb1 Nb1 Nb1 60.0 125 177 ?
C1 Nb1 Nb1 135.0 . 29_554 ?
Cl3 Nb1 Nb1 53.46(6) 126_554 29_554 ?
Cl3 Nb1 Nb1 95.97(4) 98 29_554 ?
Cl3 Nb1 Nb1 95.97(4) . 29_554 ?
Cl3 Nb1 Nb1 143.46(6) 125 29_554 ?
Nb1 Nb1 Nb1 90.0 125 29_554 ?
Nb1 Nb1 Nb1 60.0 177 29_554 ?
C1 Nb1 Nb1 135.0 . 81_455 ?
Cl3 Nb1 Nb1 95.97(4) 126_554 81_455 ?
Cl3 Nb1 Nb1 53.46(6) 98 81_455 ?
Cl3 Nb1 Nb1 143.46(6) . 81_455 ?
Cl3 Nb1 Nb1 95.97(4) 125 81_455 ?
Nb1 Nb1 Nb1 60.0 125 81_455 ?
Nb1 Nb1 Nb1 90.0 177 81_455 ?
Nb1 Nb1 Nb1 60.0 29_554 81_455 ?
N1 Mn2 N1 90.0 33_554 149_565 ?
N1 Mn2 N1 180.000(1) 33_554 129_655 ?
N1 Mn2 N1 90.0 149_565 129_655 ?
N1 Mn2 N1 90.000(2) 33_554 . ?
N1 Mn2 N1 90.0 149_565 . ?
N1 Mn2 N1 90.0 129_655 . ?
N1 Mn2 N1 90.0 33_554 53_554 ?
N1 Mn2 N1 180.000(1) 149_565 53_554 ?
N1 Mn2 N1 90.0 129_655 53_554 ?
N1 Mn2 N1 90.000(1) . 53_554 ?
N1 Mn2 N1 90.0 33_554 97_665 ?
N1 Mn2 N1 90.000(2) 149_565 97_665 ?
N1 Mn2 N1 90.000(2) 129_655 97_665 ?
N1 Mn2 N1 180.0 . 97_665 ?
N1 Mn2 N1 90.0 53_554 97_665 ?
Nb1 Cl3 Nb1 73.09(13) 177 . ?
N1 C1 Nb1 180.0 . . ?
C1 N1 Mn2 180.0 . . ?
C2 N2 C2 109.471(1) . 28 ?
C2 N2 C2 109.471(1) . 74 ?
C2 N2 C2 109.471(3) 28 74 ?
C2 N2 C2 109.5 . 51 ?
C2 N2 C2 109.471(1) 28 51 ?
C2 N2 C2 109.471(3) 74 51 ?

loop_
_geom_bond_atom_site_label_1
_geom_bond_atom_site_label_2
_geom_bond_distance
_geom_bond_site_symmetry_2
_geom_bond_publ_flag
Nb1 C1 2.27(2) . ?
Nb1 Cl3 2.468(3) 126_554 ?
Nb1 Cl3 2.468(3) 98 ?
Nb1 Cl3 2.468(3) . ?
Nb1 Cl3 2.468(3) 125 ?
Nb1 Nb1 2.939(3) 125 ?
Nb1 Nb1 2.939(3) 177 ?
Nb1 Nb1 2.939(3) 29_554 ?
Nb1 Nb1 2.939(3) 81_455 ?
Mn2 N1 2.24(2) 33_554 ?
Mn2 N1 2.24(2) 149_565 ?
Mn2 N1 2.24(2) 129_655 ?
Mn2 N1 2.24(2) . ?
Mn2 N1 2.24(2) 53_554 ?
Mn2 N1 2.24(2) 97_665 ?
Cl3 Nb1 2.468(3) 177 ?
C1 N1 1.16(3) . ?
C2 N2 1.458(17) . ?
N2 C2 1.458(17) 28 ?
N2 C2 1.458(17) 74 ?
N2 C2 1.458(17) 51 ?
